data_2009737
loop_
_publ_author_name
'De Ridder, Dirk J.A.'
'Fraanje, Jan'
'Schenk, Henk'

_publ_section_title
;
 Crystal studies of musk compounds. VII. Molecular structures of
 1-<i>tert</i>-butyl-2,4,6-trimethyl-3,5-dinitrobenzene,
 C~13~H~18~N~2~O~4~ (2), and
 1-bromo-3,5-dimethyl-2,4,6-trinitrobenzene, C~8~H~6~BrN~3~O~6~ (4)
;
_journal_issue 5
_journal_name_full 'Acta Crystallographica Section C'
_journal_page_first 749
_journal_page_last 753
_journal_paper_doi 10.1107/S0108270193011242
_journal_volume 50
_journal_year 1994
_chemical_formula_moiety 'C8 H6 Br N3 O6 '
_chemical_formula_sum 'C8 H6 Br N3 O6'
_chemical_formula_weight 320.06
_chemical_name_systematic 1-Bromo-3,5-dimethyl-2,4,6-trinitrobenzene
_space_group_IT_number 2
_symmetry_cell_setting triclinic
_symmetry_space_group_name_Hall '-P 1'
_symmetry_space_group_name_H-M 'P -1'
_audit_creation_method from_xtal_archive_file_using_CIFIO
_cell_angle_alpha 77.820(9)
_cell_angle_beta 84.19(2)
_cell_angle_gamma 76.460(10)
_cell_formula_units_Z 2
_cell_length_a 5.4224(9)
_cell_length_b 8.9750(10)
_cell_length_c 12.094(2)
_cell_measurement_reflns_used 23
_cell_measurement_temperature 298
_cell_measurement_theta_max 44.8
_cell_measurement_theta_min 40.0
_cell_volume 558.50(15)
_computing_cell_refinement 'CELCON, comparable to xtal_LATCON'
_computing_data_collection 'CAD4 software (Enraf-Nonius, 1989)'
_computing_data_reduction 'xtal_ADDREF (Davenport & Hall, 1990)'
_computing_molecular_graphics 'PLUTO (Motherwell & Clegg, 1978)'
_computing_publication_material
;Xtal BONDLA (Dreissig, Doherty, Stewart & Hall, 1990) and Xtal CIFIO (Hall,
 1990)
;
_computing_structure_refinement 'xtal_CRYLSQ (Olthof-Hazekamp, 1990)'
_computing_structure_solution 'xtal_SIMPEL (Schenk & Hall, 1990)'
_diffrn_ambient_temperature 298
_diffrn_measurement_device 'ENRAF NONIUS CAD4'
_diffrn_measurement_method \q/2\q
_diffrn_radiation_monochromator graphite
_diffrn_radiation_source xray_tube
_diffrn_radiation_type 'Cu K\a'
_diffrn_radiation_wavelength 1.5418
_diffrn_reflns_limit_h_max 6
_diffrn_reflns_limit_h_min 0
_diffrn_reflns_limit_k_max 11
_diffrn_reflns_limit_k_min -11
_diffrn_reflns_limit_l_max 15
_diffrn_reflns_limit_l_min -15
_diffrn_reflns_number 2364
_diffrn_reflns_reduction_process perpendicular_monochr_Lp
_diffrn_reflns_theta_max 74.67
_diffrn_reflns_theta_min 3.74
_diffrn_standards_decay_% 0
_diffrn_standards_interval_time 60
_diffrn_standards_number 2
_exptl_absorpt_coefficient_mu 5.34
_exptl_absorpt_correction_T_max 1.97
_exptl_absorpt_correction_T_min 0.51
_exptl_absorpt_correction_type 'empirical: DIFABS (Walker & Stuart, 1983)'
_exptl_crystal_colour colourless
_exptl_crystal_density_diffrn 1.903
_exptl_crystal_description 'block shaped crystals'
_exptl_crystal_F_000 316
_exptl_crystal_size_max 0.6
_exptl_crystal_size_mid 0.3
_exptl_crystal_size_min 0.25
_refine_diff_density_max 1.326
_refine_diff_density_min -1.556
_refine_ls_abs_structure_details none
_refine_ls_abs_structure_Flack 0
_refine_ls_extinction_coef 'g = 4.3(7) x 10^-6^'
_refine_ls_extinction_method 'Zachariasen (1967)'
_refine_ls_goodness_of_fit_all .286
_refine_ls_goodness_of_fit_obs .286
_refine_ls_hydrogen_treatment refall
_refine_ls_matrix_type full
_refine_ls_number_constraints 0
_refine_ls_number_parameters 188
_refine_ls_number_reflns 2072
_refine_ls_number_restraints 12
_refine_ls_R_factor_all .073
_refine_ls_R_factor_obs .073
_refine_ls_shift/esd_max .68
_refine_ls_shift/esd_mean .05
_refine_ls_structure_factor_coef F
_refine_ls_weighting_details 'w = 1/(4.50 + F~obs~ + 0.0062F~obs~^2^)'
_refine_ls_weighting_scheme calc
_refine_ls_wR_factor_all .095
_refine_ls_wR_factor_obs .095
_reflns_number_observed 2072
_reflns_number_total 2288
_reflns_observed_criterion refl_observed_if_Inet_>_2.5_sigma(Inet)
_cod_data_source_file sh1072.cif
_cod_data_source_block 4
_cod_depositor_comments
;
The following automatic conversions were performed:

'_refine_ls_weighting_scheme' value '1/(4.50 + F~obs~ +
0.0062F~obs~^2^)' was changed to 'calc'. New tag
'_refine_ls_weighting_details' was created. The value of the new tag
was set to 'w = 1/(4.50 + F~obs~ + 0.0062F~obs~^2^)'.

Automatic conversion script
Id: cif_fix_values 3143 2015-03-26 13:38:13Z robertas 
;
_cod_original_cell_volume 558.5(2)
_cod_original_sg_symbol_Hall -P_1
_cod_original_sg_symbol_H-M P-1
_cod_original_formula_sum 'C8 H6 Br N3 O6 '
_cod_database_code 2009737

loop_
_symmetry_equiv_pos_as_xyz
+x,+y,+z
-x,-y,-z

loop_
_atom_site_aniso_label
_atom_site_aniso_U_11
_atom_site_aniso_U_22
_atom_site_aniso_U_33
_atom_site_aniso_U_12
_atom_site_aniso_U_13
_atom_site_aniso_U_23
Br .0585(5) .0438(5) .0627(5) -.0162(3) .0039(3) -.0112(3)
C1 .031(2) .030(2) .037(3) -.002(2) -.011(2) -.007(2)
C2 .024(2) .035(3) .031(2) .003(2) -.010(2) -.012(2)
C3 .025(2) .029(2) .038(2) .003(2) -.016(2) -.012(2)
C4 .024(2) .028(2) .035(2) -.001(2) -.014(2) -.006(2)
C5 .029(2) .032(2) .034(2) .002(2) -.010(2) -.011(2)
C6 .034(2) .027(2) .038(3) .001(2) -.013(2) -.011(2)
C7 .039(3) .032(3) .046(3) -.002(2) -.009(2) -.016(2)
C8 .042(3) .029(3) .036(3) .002(2) -.001(2) -.011(2)
N1 .037(2) .042(2) .035(2) .001(2) -.005(2) -.012(2)
N2 .038(2) .030(2) .042(2) -.005(2) -.012(2) -.008(2)
N3 .047(3) .029(2) .048(3) -.001(2) -.003(2) -.013(2)
O11 .058(3) .103(4) .040(2) -.003(3) -.009(2) -.030(3)
O12 .027(2) .102(4) .066(3) -.006(2) -.002(2) -.031(3)
O21 .056(3) .040(2) .059(3) -.007(2) -.023(2) .008(2)
O22 .037(2) .076(3) .091(4) -.026(2) -.029(2) .017(3)
O31 .066(3) .045(3) .125(5) .019(2) -.028(3) -.031(3)
O32 .092(4) .057(3) .093(4) -.005(3) -.034(3) -.042(3)

loop_
_atom_site_label
_atom_site_fract_x
_atom_site_fract_y
_atom_site_fract_z
_atom_site_U_iso_or_equiv
_atom_site_thermal_displace_type
_atom_site_calc_flag
_atom_site_calc_attached_atom
Br .74430(10) 1.02781(8) .10859(6) .0545(7) Uani ? ?
C1 .6030(10) .8646(6) .1905(4) .033(3) Uani ? ?
C2 .6601(9) .7178(6) .1632(4) .031(3) Uani ? ?
C3 .5540(9) .5934(5) .2211(4) .030(3) Uani ? ?
C4 .3778(9) .6288(5) .3092(4) .029(3) Uani ? ?
C5 .3061(9) .7727(6) .3419(4) .032(3) Uani ? ?
C6 .4250(10) .8870(6) .2806(4) .033(3) Uani ? ?
C7 .6240(10) .4310(6) .1903(5) .038(4) Uani ? ?
C8 .1060(10) .8037(6) .4427(4) .036(4) Uani ? ?
N1 .8471(9) .6899(6) .0679(4) .038(3) Uani ? ?
N2 .2556(9) .5040(5) .3717(4) .036(3) Uani ? ?
N3 .3630(10) 1.0421(5) .3127(4) .042(4) Uani ? ?
O11 .7700(10) .6679(8) -.0167(4) .067(4) Uani ? ?
O12 1.0666(8) .6911(7) .0793(5) .064(4) Uani ? ?
O21 .3751(9) .4008(5) .4414(4) .053(3) Uani ? ?
O22 .0363(9) .5127(7) .3532(5) .069(4) Uani ? ?
O31 .1730(10) 1.1311(6) .2803(6) .080(5) Uani ? ?
O32 .5120(10) 1.0703(7) .3700(6) .077(5) Uani ? ?
H71 .57(3) .439(3) .107(5) .16(6) Uiso calc H7
H72 .455(6) .388(6) .194(9) .11(4) Uiso calc H7
H73 .80(2) .369(7) .230(10) .17(6) Uiso calc H7
H81 .188(7) .850(10) .500(4) .07(3) Uiso calc H8
H82 .14(3) .704(8) .511(8) .24(9) Uiso calc H8
H83 -.077(7) .850(10) .410(2) .15(5) Uiso calc H8

loop_
_atom_type_symbol
_atom_type_scat_dispersion_real
_atom_type_scat_dispersion_imag
_atom_type_scat_source
C .017 .009 International_Tables_Vol_IV_Table_2.2B
N .029 .018 International_Tables_Vol_IV_Table_2.2B
O .047 .032 International_Tables_Vol_IV_Table_2.2B
H 0 0 International_Tables_Vol_IV_Table_2.2B
Br -.767 1.283 International_Tables_Vol_IV_Table_2.2B

loop_
_geom_angle_atom_site_label_1
_geom_angle_atom_site_label_2
_geom_angle_atom_site_label_3
_geom_angle
_geom_angle_publ_flag
Br C1 C2 122.4(4) yes
Br C1 C6 121.1(4) yes
C2 C1 C6 116.5(5) yes
C1 C2 C3 124.0(4) yes
C1 C2 N1 118.0(5) yes
C3 C2 N1 117.9(5) yes
C2 C3 C4 114.7(5) yes
C2 C3 C7 122.9(4) yes
C4 C3 C7 122.4(4) yes
C3 C4 C5 125.5(5) yes
C3 C4 N2 117.3(4) yes
C5 C4 N2 117.2(4) yes
C4 C5 C6 115.4(4) yes
C4 C5 C8 122.6(4) yes
C6 C5 C8 122.1(5) yes
C1 C6 C5 124.0(5) yes
C1 C6 N3 117.6(5) yes
C5 C6 N3 118.4(5) yes
C3 C7 H71 109(2) ?
C3 C7 H72 109(3) ?
C3 C7 H73 109(5) ?
H71 C7 H72 69(9) ?
H71 C7 H73 129(9) ?
H72 C7 H73 127(5) ?
C5 C8 H81 109(2) ?
C5 C8 H82 109(6) ?
C5 C8 H83 109(2) ?
H81 C8 H82 80(7) ?
H81 C8 H83 125(7) ?
H82 C8 H83 122(9) ?
C2 N1 O11 117.6(5) yes
C2 N1 O12 118.0(5) yes
O11 N1 O12 124.4(5) yes
C4 N2 O21 118.9(5) yes
C4 N2 O22 117.4(4) yes
O21 N2 O22 123.6(5) yes
C6 N3 O31 118.1(6) yes
C6 N3 O32 117.4(5) yes
O31 N3 O32 124.5(6) yes

loop_
_geom_bond_atom_site_label_1
_geom_bond_atom_site_label_2
_geom_bond_site_symmetry_1
_geom_bond_site_symmetry_2
_geom_bond_distance
_geom_bond_publ_flag
Br C1 . . 1.863(5) yes
C1 C2 . . 1.383(8) yes
C1 C6 . . 1.397(7) yes
C2 C3 . . 1.399(7) yes
C2 N1 . . 1.477(7) yes
C3 C4 . . 1.394(7) yes
C3 C7 . . 1.533(8) yes
C4 C5 . . 1.388(7) yes
C4 N2 . . 1.468(7) yes
C5 C6 . . 1.381(7) yes
C5 C8 . . 1.572(7) yes
C6 N3 . . 1.477(7) yes
C7 H71 . . 1.07(8) ?
C7 H72 . . 1.07(4) ?
C7 H73 . . 1.07(9) ?
C8 H81 . . 1.05(7) ?
C8 H82 . . 1.07(7) ?
C8 H83 . . 1.07(4) ?
N1 O11 . . 1.213(8) yes
N1 O12 . . 1.215(7) yes
N2 O21 . . 1.221(6) yes
N2 O22 . . 1.214(7) yes
N3 O31 . . 1.192(7) yes
N3 O32 . . 1.220(10) yes

loop_
_geom_contact_atom_site_label_1
_geom_contact_atom_site_label_2
_geom_contact_distance
_geom_contact_site_symmetry_2
_geom_contact_publ_flag
O31 O32 2.130(10) . no
O21 O22 2.146(7) . no
O11 O12 2.148(8) . no
C6 O31 2.294(7) . no
C4 O22 2.295(8) . no
C2 O11 2.305(7) . no
C6 O32 2.307(9) . no
C2 O12 2.312(6) . no
C4 O21 2.318(6) . no
C4 C6 2.340(7) . no
C2 C4 2.352(7) . no
C2 C6 2.364(7) . no
C5 N2 2.438(7) . no
C3 N2 2.444(7) . no
C1 N1 2.453(7) . no
C1 C5 2.453(7) . no
C5 N3 2.456(7) . no
C1 C3 2.457(7) . no
C1 N3 2.459(7) . no
C3 N1 2.465(7) . no
C3 C5 2.472(7) . no
C4 C7 2.566(8) . no
C2 C7 2.576(8) . no
C6 C8 2.586(7) . no
C4 C8 2.597(7) . no
C1 C4 2.758(7) . no
C2 C5 2.787(7) . no
C3 C6 2.790(7) . no
Br C6 2.848(5) . no
Br C2 2.854(5) . no
C7 N2 2.889(7) . no
C8 N2 2.906(7) . no
C8 N3 2.919(8) . no
C7 N1 2.924(8) . no
C1 O12 2.985(7) . no
C3 O11 2.994(7) . no
C5 O22 3.004(9) . no
C3 O21 3.058(7) . no
Br N3 3.059(5) . no
C3 O22 3.064(7) 1_655 no
C1 O32 3.068(9) . no
C5 O31 3.071(7) . no
Br N1 3.087(5) . no
C7 O11 3.091(8) . no
O21 O21 3.098(8) 2_666 no
O32 O32 3.133(9) 2_676 no
C8 O22 3.143(9) . no
C3 O12 3.145(7) 1_455 no
O21 O32 3.165(8) 1_545 no
C7 O21 3.181(8) . no
Br O12 3.188(6) . no
C5 O21 3.196(7) 2_666 no
C2 O22 3.199(7) 1_655 no
C1 O31 3.212(8) . no
C5 O32 3.219(9) . no
C3 O22 3.242(7) . no
C8 O21 3.246(7) 2_666 no
C8 O31 3.246(8) . no
C5 O21 3.247(7) . no
O21 O22 3.261(7) 2_566 no
C4 O12 3.277(7) 1_455 no
C1 O11 3.298(8) . no
Br O12 3.302(6) 2_775 no
C3 O12 3.313(7) . no
O11 O31 3.339(8) 2_675 no
Br O32 3.347(7) . no
C4 O21 3.358(7) 2_666 no
O11 O12 3.361(9) 2_765 no
O12 O22 3.366(8) 1_655 no
O11 O11 3.410(8) 2_765 no
C7 O22 3.417(9) 1_655 no
O22 O22 3.498(9) 2_566 no
Br O11 3.501(5) 2_675 no
C7 O11 3.515(9) 2_665 no
N2 O21 3.519(8) 2_666 no
N2 O22 3.527(8) 2_566 no
C8 O22 3.527(8) 2_566 no
N1 O11 3.530(8) 2_765 no
C4 O22 3.539(7) 1_655 no
C8 O32 3.540(9) . no
C8 O21 3.545(8) 2_566 no
C2 O12 3.545(7) 1_455 no
C7 O12 3.549(7) 1_455 no
C8 O21 3.571(7) . no
C7 O22 3.582(8) . no
Br O31 3.598(6) . no
C7 O31 3.598(7) 1_645 no
C8 O32 3.598(8) 1_455 no
O22 O31 3.607(9) 1_545 no
N1 O22 3.622(7) 1_655 no
C8 O31 3.639(9) 2_576 no
C7 O32 3.641(8) 1_545 no
Br Br 3.6430(10) 2_775 no
Br O31 3.656(8) 1_655 no
C6 N2 3.680(7) . no
C7 O12 3.694(8) . no
C2 N2 3.696(7) . no
C4 N3 3.701(7) . no
C4 N1 3.710(6) . no
C2 N3 3.711(7) . no
N2 O12 3.714(7) 1_455 no
C8 O32 3.720(10) 2_676 no
C6 N1 3.717(7) . no
C7 O11 3.741(8) 2_765 no
O31 O32 3.765(9) 1_455 no
C7 O12 3.766(8) 2_765 no
C1 O22 3.768(7) 1_655 no
O21 O31 3.811(9) 1_545 no
Br O11 3.816(7) . no
C5 O12 3.816(8) 1_455 no
N2 O32 3.819(7) 1_545 no
Br C7 3.843(6) 1_565 no
N3 O32 3.844(8) 2_676 no
O11 O12 3.845(7) 1_455 no
C6 O21 3.862(6) 2_666 no
C1 C7 3.867(8) . no
N2 O31 3.872(9) 1_545 no
C5 C7 3.873(8) . no
N3 O21 3.877(8) 1_565 no
C1 C8 3.897(7) . no
Br N1 3.908(5) 2_775 no
C3 C8 3.913(7) . no
N2 O21 3.927(7) 2_566 no
C8 O32 3.928(8) 2_576 no
O21 O22 3.932(7) 1_655 no
C8 C8 3.937(8) 2_576 no
C8 N2 3.943(7) 2_566 no
N2 N2 3.947(6) 2_566 no
C8 N3 3.963(7) 2_576 no
C7 O31 3.967(9) 1_545 no
N3 O11 3.977(7) 2_675 no
C7 N3 4.012(8) 1_545 no
N1 N1 4.030(7) 2_765 no
C1 O12 4.061(9) 1_455 no
Br N1 4.069(4) 2_675 no
Br C1 4.077(5) 2_675 no
N1 O12 4.091(9) 2_765 no
Br Br 4.0920(10) 2_675 no
Br C2 4.095(5) 2_675 no
C5 O22 4.098(6) 1_655 no
Br O11 4.137(7) 2_775 no
C6 O12 4.141(9) 1_455 no
C2 N2 4.144(7) 1_655 no
C6 O22 4.145(7) 1_655 no
C3 O21 4.151(7) 2_666 no
C7 N1 4.160(7) 2_765 no
Br C5 4.161(5) . no
C1 C8 4.163(8) 1_655 no
C4 N1 4.169(7) 1_455 no
O22 O32 4.176(8) 1_545 no
Br C3 4.181(5) . no
N1 O31 4.182(8) 2_675 no
C6 C8 4.197(8) 1_655 no
N1 O12 4.218(7) 1_455 no
C3 N2 4.218(7) 1_655 no
Br C6 4.219(5) 1_655 no
C1 N2 4.226(7) . no
C1 C5 4.226(7) 1_655 no
N2 O22 4.235(7) 1_655 no
N2 N3 4.251(7) 1_545 no
C3 N1 4.252(7) 1_455 no
N2 N2 4.260(7) 2_666 no
C5 N1 4.264(7) . no
C6 O22 4.265(8) . no
C3 N3 4.267(7) . no
Br C5 4.270(5) 1_655 no
O21 O21 4.270(7) 2_566 no
C2 C4 4.271(7) 1_655 no
C4 O11 4.272(7) . no
C6 O12 4.284(7) . no
N3 O22 4.292(8) 1_565 no
O21 O32 4.296(7) 2_666 no
N1 N2 4.303(7) 1_655 no
C5 O32 4.303(9) 2_676 no
C2 O32 4.319(9) . no
C6 C7 4.323(8) . no
C4 O31 4.330(7) . no
C4 N2 4.333(7) 2_666 no
C2 O21 4.333(7) . no
C2 C8 4.359(7) . no
C5 N2 4.369(6) 2_666 no
C8 N3 4.372(7) 1_455 no
C8 N2 4.373(7) 2_666 no
C6 O32 4.377(9) 2_676 no
C1 O11 4.391(7) 2_675 no
Br N3 4.402(6) 1_655 no
Br C8 4.534(5) 1_655 no
Br C4 4.621(5) . no
Br C1 4.685(5) 1_655 no
Br C6 4.754(6) 2_675 no
Br C4 4.772(4) 1_655 no
Br C3 4.804(5) 2_675 no

loop_
_geom_torsion_atom_site_label_1
_geom_torsion_atom_site_label_2
_geom_torsion_atom_site_label_3
_geom_torsion_atom_site_label_4
_geom_torsion
_geom_torsion_publ_flag
Br C1 C2 C3 -178.6(4) no
Br C1 C2 N1 2.3(7) no
C6 C1 C2 C3 -1.1(8) no
C6 C1 C2 N1 179.7(5) no
Br C1 C6 C5 177.5(4) no
Br C1 C6 N3 -3.4(7) no
C2 C1 C6 C5 .0(8) no
C2 C1 C6 N3 179.1(5) no
C1 C2 C3 C4 1.3(7) no
C1 C2 C3 C7 -178.8(5) no
N1 C2 C3 C4 -179.5(4) no
N1 C2 C3 C7 .3(7) no
C1 C2 N1 O11 -112.4(6) no
C1 C2 N1 O12 67.3(6) no
C3 C2 N1 O11 68.4(6) no
C3 C2 N1 O12 -111.9(6) no
C2 C3 C4 C5 -.5(7) no
C2 C3 C4 N2 178.7(4) no
C7 C3 C4 C5 179.7(5) no
C7 C3 C4 N2 -1.1(7) no
C2 C3 C7 H71 -64(8) no
C2 C3 C7 H72 -138(6) no
C2 C3 C7 H73 80(6) no
C4 C3 C7 H71 115(8) no
C4 C3 C7 H72 42(6) no
C4 C3 C7 H73 -100(6) no
C3 C4 C5 C6 -.5(8) no
C3 C4 C5 C8 -179.8(5) no
N2 C4 C5 C6 -179.7(5) no
N2 C4 C5 C8 1.1(7) no
C3 C4 N2 O21 76.9(7) no
C3 C4 N2 O22 -105.4(6) no
C5 C4 N2 O21 -103.8(6) no
C5 C4 N2 O22 73.8(7) no
C4 C5 C6 C1 .8(8) no
C4 C5 C6 N3 -178.4(5) no
C8 C5 C6 C1 180.0(5) no
C8 C5 C6 N3 .9(8) no
C4 C5 C8 H81 126(4) no
C4 C5 C8 H82 41(8) no
C4 C5 C8 H83 -94(8) no
C6 C5 C8 H81 -53(4) no
C6 C5 C8 H82 -139(8) no
C6 C5 C8 H83 87(8) no
C1 C6 N3 O31 100.3(7) no
C1 C6 N3 O32 -79.3(7) no
C5 C6 N3 O31 -80.6(7) no
C5 C6 N3 O32 99.9(7) no
